data_1545443
loop_
_publ_author_name
'Kaneda, Kyosuke'
'Naruse, Risa'
'Yamamoto, Syota'

_publ_section_title
;
 2-Aminobenzenesulfonamide-Containing Cyclononyne as Adjustable Click
 Reagent for Strain-Promoted Azide-Alkyne Cycloaddition.
;
_journal_issue 5
_journal_name_full 'Organic letters'
_journal_page_first 1096
_journal_page_last 1099
_journal_paper_doi 10.1021/acs.orglett.7b00123
_journal_volume 19
_journal_year 2017
_chemical_formula_sum 'C10 H10 N2 O2 S'
_chemical_formula_weight 222.26
_chemical_name_systematic
;
 ?
;
_space_group_crystal_system monoclinic
_space_group_IT_number 4
_space_group_name_Hall 'P 2yb'
_space_group_name_H-M_alt 'P 1 21 1'
_symmetry_space_group_name_Hall 'P 2yb'
_symmetry_space_group_name_H-M 'P 1 21 1'
_atom_sites_solution_hydrogens mixed
_audit_creation_method SHELXL-2013
_cell_angle_alpha 90
_cell_angle_beta 90.005(5)
_cell_angle_gamma 90
_cell_formula_units_Z 4
_cell_length_a 9.067(3)
_cell_length_b 8.352(3)
_cell_length_c 13.405(4)
_cell_measurement_reflns_used 3675
_cell_measurement_temperature 93(2)
_cell_measurement_theta_max 27.49
_cell_measurement_theta_min 3.04
_cell_volume 1015.1(6)
_computing_cell_refinement CrystalClear
_computing_data_collection 'CrystalClear (Rigaku Inc., 2008)'
_computing_data_reduction CrystalClear
_computing_molecular_graphics 'CrystalStructure 4.2'
_computing_publication_material 'CrystalStructure 4.2 (Rigaku, 2015)'
_computing_structure_refinement 'SHELXL-2013 (Sheldrick, 2013)'
_computing_structure_solution SIR97
_diffrn_ambient_temperature 93(2)
_diffrn_detector_area_resol_mean 7.111
_diffrn_measured_fraction_theta_full 0.987
_diffrn_measured_fraction_theta_max 0.989
_diffrn_measurement_device_type 'Rigaku Saturn724'
_diffrn_measurement_method \w
_diffrn_radiation_type MoK\a
_diffrn_radiation_wavelength 0.71075
_diffrn_reflns_av_R_equivalents 0.0300
_diffrn_reflns_av_unetI/netI 0.0434
_diffrn_reflns_Laue_measured_fraction_full 0.987
_diffrn_reflns_Laue_measured_fraction_max 0.989
_diffrn_reflns_limit_h_max 11
_diffrn_reflns_limit_h_min -8
_diffrn_reflns_limit_k_max 10
_diffrn_reflns_limit_k_min -10
_diffrn_reflns_limit_l_max 17
_diffrn_reflns_limit_l_min -17
_diffrn_reflns_number 8055
_diffrn_reflns_point_group_measured_fraction_full 0.977
_diffrn_reflns_point_group_measured_fraction_max 0.966
_diffrn_reflns_theta_full 25.242
_diffrn_reflns_theta_max 27.488
_diffrn_reflns_theta_min 3.039
_exptl_absorpt_coefficient_mu 0.298
_exptl_absorpt_correction_T_max 0.974
_exptl_absorpt_correction_T_min 0.912
_exptl_absorpt_correction_type multi-scan
_exptl_absorpt_process_details 'REQAB (Rigaku, 1998)'
_exptl_crystal_colour colorless
_exptl_crystal_density_diffrn 1.454
_exptl_crystal_density_method 'not measured'
_exptl_crystal_description prism
_exptl_crystal_F_000 464
_exptl_crystal_size_max 0.310
_exptl_crystal_size_mid 0.140
_exptl_crystal_size_min 0.090
_refine_diff_density_max 0.387
_refine_diff_density_min -0.278
_refine_diff_density_rms 0.058
_refine_ls_abs_structure_details
;
 Flack x determined using 1752 quotients [(I+)-(I-)]/[(I+)+(I-)]
 (Parsons and Flack (2004), Acta Cryst. A60, s61).
;
_refine_ls_abs_structure_Flack 0.90(3)
_refine_ls_extinction_method none
_refine_ls_goodness_of_fit_ref 1.059
_refine_ls_hydrogen_treatment mixed
_refine_ls_matrix_type full
_refine_ls_number_parameters 279
_refine_ls_number_reflns 4499
_refine_ls_number_restraints 1
_refine_ls_restrained_S_all 1.059
_refine_ls_R_factor_all 0.0406
_refine_ls_R_factor_gt 0.0384
_refine_ls_shift/su_max 0.000
_refine_ls_shift/su_mean 0.000
_refine_ls_structure_factor_coef Fsqd
_refine_ls_weighting_details
;
 w=1/[\s^2^(Fo^2^)+(0.0264P)^2^+1.1637P]
 where P=(Fo^2^+2Fc^2^)/3
;
_refine_ls_weighting_scheme calc
_refine_ls_wR_factor_gt 0.0903
_refine_ls_wR_factor_ref 0.0918
_reflns_Friedel_coverage 0.827
_reflns_Friedel_fraction_full 0.966
_reflns_Friedel_fraction_max 0.940
_reflns_number_gt 4268
_reflns_number_total 4499
_reflns_threshold_expression 'I > 2\s(I)'
_cod_data_source_file ol7b00123_si_002.cif
_cod_data_source_block shelxl
_cod_original_cell_volume 1015.1(5)
_cod_database_code 1545443
_shelx_space_group_comment
;
The symmetry employed for this shelxl refinement is uniquely defined
by the following loop, which should always be used as a source of
symmetry information in preference to the above space-group names.
They are only intended as comments.
;
_shelx_estimated_absorpt_t_min 0.913
_shelx_estimated_absorpt_t_max 0.974
_shelxl_version_number 2013-2

loop_
_space_group_symop_operation_xyz
'x, y, z'
'-x, y+1/2, -z'

loop_
_atom_site_label
_atom_site_type_symbol
_atom_site_fract_x
_atom_site_fract_y
_atom_site_fract_z
_atom_site_U_iso_or_equiv
_atom_site_adp_type
_atom_site_occupancy
_atom_site_site_symmetry_order
_atom_site_calc_flag
_atom_site_refinement_flags_posn
_atom_site_refinement_flags_adp
S29 S 0.88974(9) 0.77432(10) 0.07143(6) 0.01288(18) Uani 1 1 d . .
S30 S 1.31353(9) 0.19115(10) 0.41666(6) 0.01255(18) Uani 1 1 d . .
O25 O 0.9463(3) 0.8833(3) 0.14553(18) 0.0166(5) Uani 1 1 d . .
O26 O 0.9931(3) 0.6792(4) 0.01593(18) 0.0196(5) Uani 1 1 d . .
O27 O 1.3021(3) 0.0733(3) 0.33915(19) 0.0171(5) Uani 1 1 d . .
O28 O 1.4537(3) 0.2195(3) 0.4628(2) 0.0200(6) Uani 1 1 d . .
N21 N 0.7917(3) 0.8637(4) -0.0112(2) 0.0163(6) Uani 1 1 d . .
H21 H 0.7918 0.8256 -0.0724 0.020 Uiso 1 1 calc R U
N22 N 0.7442(4) 0.7809(4) 0.2970(2) 0.0159(6) Uani 1 1 d . .
N23 N 1.2042(3) 0.1403(4) 0.5061(2) 0.0159(6) Uani 1 1 d . .
H23 H 1.2300 0.1662 0.5673 0.019 Uiso 1 1 calc R U
N24 N 1.1257(3) 0.2791(4) 0.2138(2) 0.0132(6) Uani 1 1 d . .
C1 C 0.7691(4) 0.6373(4) 0.1320(3) 0.0140(7) Uani 1 1 d . .
C2 C 0.7162(4) 0.6502(4) 0.2302(3) 0.0146(7) Uani 1 1 d . .
C3 C 0.6243(4) 0.5283(5) 0.2666(3) 0.0174(8) Uani 1 1 d . .
H3 H 0.5908 0.5330 0.3337 0.021 Uiso 1 1 calc R U
C4 C 0.5814(4) 0.4013(5) 0.2070(3) 0.0196(8) Uani 1 1 d . .
H4 H 0.5184 0.3205 0.2330 0.024 Uiso 1 1 calc R U
C5 C 0.6308(4) 0.3922(5) 0.1089(3) 0.0192(8) Uani 1 1 d . .
H5 H 0.5991 0.3071 0.0670 0.023 Uiso 1 1 calc R U
C6 C 0.7257(4) 0.5070(4) 0.0726(3) 0.0173(8) Uani 1 1 d . .
H6 H 0.7624 0.4979 0.0065 0.021 Uiso 1 1 calc R U
C7 C 0.7017(4) 1.0058(4) 0.0100(3) 0.0156(7) Uani 1 1 d . .
H7A H 0.6245 1.0175 -0.0417 0.019 Uiso 1 1 calc R U
H7B H 0.7646 1.1027 0.0084 0.019 Uiso 1 1 calc R U
C8 C 0.6325(4) 0.9905(4) 0.1086(3) 0.0160(7) Uani 1 1 d . .
C9 C 0.6049(4) 0.9619(4) 0.1943(3) 0.0168(8) Uani 1 1 d . .
C10 C 0.6183(4) 0.8974(5) 0.2960(3) 0.0181(8) Uani 1 1 d . .
H10A H 0.5258 0.8429 0.3155 0.022 Uiso 1 1 calc R U
H10B H 0.6371 0.9853 0.3438 0.022 Uiso 1 1 calc R U
C11 C 1.2583(4) 0.3809(4) 0.3671(3) 0.0116(6) Uani 1 1 d . .
C12 C 1.1776(4) 0.4031(4) 0.2785(3) 0.0128(7) Uani 1 1 d . .
C13 C 1.1462(4) 0.5601(4) 0.2488(3) 0.0150(7) Uani 1 1 d . .
H13 H 1.0919 0.5773 0.1891 0.018 Uiso 1 1 calc R U
C14 C 1.1922(4) 0.6914(5) 0.3042(3) 0.0165(7) Uani 1 1 d . .
H14 H 1.1687 0.7967 0.2826 0.020 Uiso 1 1 calc R U
C15 C 1.2729(4) 0.6683(4) 0.3912(3) 0.0147(7) Uani 1 1 d . .
H15 H 1.3047 0.7575 0.4296 0.018 Uiso 1 1 calc R U
C16 C 1.3062(4) 0.5137(4) 0.4215(3) 0.0135(7) Uani 1 1 d . .
H16 H 1.3628 0.4978 0.4803 0.016 Uiso 1 1 calc R U
C17 C 1.0651(4) 0.0543(5) 0.4927(3) 0.0162(7) Uani 1 1 d . .
H17A H 1.0040 0.0663 0.5534 0.019 Uiso 1 1 calc R U
H17B H 1.0856 -0.0611 0.4832 0.019 Uiso 1 1 calc R U
C18 C 0.9833(4) 0.1158(4) 0.4058(3) 0.0159(7) Uani 1 1 d . .
C19 C 0.9483(4) 0.1724(5) 0.3270(3) 0.0171(7) Uani 1 1 d . .
C20 C 0.9650(4) 0.2458(4) 0.2274(3) 0.0171(8) Uani 1 1 d . .
H20A H 0.9076 0.3464 0.2233 0.020 Uiso 1 1 calc R U
H20B H 0.9293 0.1718 0.1750 0.020 Uiso 1 1 calc R U
H33 H 0.800(5) 0.823(5) 0.281(3) 0.005(11) Uiso 1 1 d . .
H34 H 1.177(4) 0.204(5) 0.226(3) 0.004(9) Uiso 1 1 d . .

loop_
_atom_site_aniso_label
_atom_site_aniso_U_11
_atom_site_aniso_U_22
_atom_site_aniso_U_33
_atom_site_aniso_U_23
_atom_site_aniso_U_13
_atom_site_aniso_U_12
S29 0.0138(4) 0.0144(4) 0.0104(4) 0.0020(3) 0.0013(3) 0.0029(4)
S30 0.0120(4) 0.0133(4) 0.0123(4) 0.0025(3) -0.0005(3) 0.0020(3)
O25 0.0164(12) 0.0190(13) 0.0143(12) 0.0008(11) -0.0007(10) 0.0000(11)
O26 0.0195(12) 0.0234(14) 0.0158(11) 0.0012(12) 0.0039(10) 0.0089(12)
O27 0.0198(13) 0.0130(12) 0.0187(13) 0.0013(11) 0.0029(10) 0.0032(11)
O28 0.0149(12) 0.0206(14) 0.0245(13) 0.0051(11) -0.0051(10) 0.0023(10)
N21 0.0245(16) 0.0157(15) 0.0088(13) 0.0001(12) 0.0000(11) 0.0053(13)
N22 0.0176(16) 0.0171(15) 0.0131(14) 0.0007(13) 0.0036(12) -0.0038(15)
N23 0.0200(15) 0.0186(16) 0.0090(13) 0.0019(11) -0.0005(11) -0.0026(12)
N24 0.0160(14) 0.0124(14) 0.0113(13) -0.0004(13) -0.0017(11) 0.0006(14)
C1 0.0173(17) 0.0109(16) 0.0137(16) 0.0041(13) -0.0012(13) 0.0014(13)
C2 0.0135(16) 0.0153(18) 0.0152(16) 0.0028(13) -0.0036(13) 0.0037(13)
C3 0.0178(18) 0.0194(19) 0.0151(17) 0.0028(14) 0.0039(14) 0.0025(15)
C4 0.0160(18) 0.0153(19) 0.028(2) 0.0011(16) -0.0011(15) -0.0001(15)
C5 0.0218(19) 0.0120(18) 0.024(2) -0.0038(15) -0.0028(16) 0.0017(15)
C6 0.0230(19) 0.0149(18) 0.0139(17) -0.0016(14) 0.0007(14) 0.0065(15)
C7 0.0149(17) 0.0164(18) 0.0154(17) 0.0018(14) 0.0000(13) 0.0040(14)
C8 0.0136(18) 0.0123(17) 0.0223(19) 0.0000(15) 0.0021(14) 0.0015(14)
C9 0.0154(18) 0.0157(19) 0.0193(19) -0.0037(14) 0.0019(14) 0.0034(14)
C10 0.0233(19) 0.0166(19) 0.0143(17) -0.0008(14) 0.0038(14) 0.0039(15)
C11 0.0123(15) 0.0114(16) 0.0111(15) 0.0035(13) 0.0006(12) 0.0023(13)
C12 0.0107(16) 0.0161(18) 0.0115(16) -0.0013(13) 0.0023(12) -0.0013(14)
C13 0.0150(17) 0.0148(18) 0.0152(16) 0.0042(14) -0.0018(13) -0.0008(14)
C14 0.0173(16) 0.0127(16) 0.0194(16) 0.0026(15) 0.0013(13) -0.0023(16)
C15 0.0138(15) 0.0129(17) 0.0173(16) -0.0036(14) -0.0005(13) -0.0043(14)
C16 0.0104(16) 0.0205(19) 0.0097(15) 0.0007(13) 0.0005(12) -0.0013(13)
C17 0.0162(17) 0.0157(18) 0.0166(17) 0.0007(14) 0.0018(14) -0.0008(15)
C18 0.0141(17) 0.0172(17) 0.0165(17) -0.0019(14) 0.0040(14) -0.0018(14)
C19 0.0131(16) 0.0192(19) 0.0190(16) -0.0022(15) 0.0012(13) -0.0020(15)
C20 0.0157(17) 0.021(2) 0.0148(16) -0.0009(14) -0.0034(13) -0.0029(14)

loop_
_atom_type_symbol
_atom_type_description
_atom_type_scat_dispersion_real
_atom_type_scat_dispersion_imag
_atom_type_scat_source
C C 0.0033 0.0016 'International Tables Vol C Tables 4.2.6.8 and 6.1.1.4'
H H 0.0000 0.0000 'International Tables Vol C Tables 4.2.6.8 and 6.1.1.4'
N N 0.0061 0.0033 'International Tables Vol C Tables 4.2.6.8 and 6.1.1.4'
O O 0.0106 0.0060 'International Tables Vol C Tables 4.2.6.8 and 6.1.1.4'
S S 0.1246 0.1234 'International Tables Vol C Tables 4.2.6.8 and 6.1.1.4'

loop_
_geom_angle_atom_site_label_1
_geom_angle_atom_site_label_2
_geom_angle_atom_site_label_3
_geom_angle
O26 S29 O25 118.31(16)
O26 S29 N21 105.13(16)
O25 S29 N21 112.28(16)
O26 S29 C1 106.36(17)
O25 S29 C1 108.09(16)
N21 S29 C1 105.88(17)
O28 S30 O27 119.29(16)
O28 S30 N23 105.56(16)
O27 S30 N23 108.27(16)
O28 S30 C11 105.21(16)
O27 S30 C11 108.56(16)
N23 S30 C11 109.69(16)
C7 N21 S29 123.4(2)
C7 N21 H21 118.3
S29 N21 H21 118.3
C2 N22 C10 110.7(3)
C2 N22 H33 110(4)
C10 N22 H33 103(4)
C17 N23 S30 124.6(2)
C17 N23 H23 117.7
S30 N23 H23 117.7
C12 N24 C20 112.4(3)
C12 N24 H34 105(3)
C20 N24 H34 114(3)
C6 C1 C2 119.6(3)
C6 C1 S29 114.4(3)
C2 C1 S29 126.1(3)
C3 C2 C1 118.3(3)
C3 C2 N22 116.1(3)
C1 C2 N22 125.6(3)
C4 C3 C2 121.4(3)
C4 C3 H3 119.3
C2 C3 H3 119.3
C3 C4 C5 119.8(3)
C3 C4 H4 120.1
C5 C4 H4 120.1
C6 C5 C4 119.8(4)
C6 C5 H5 120.1
C4 C5 H5 120.1
C5 C6 C1 121.0(3)
C5 C6 H6 119.5
C1 C6 H6 119.5
N21 C7 C8 109.9(3)
N21 C7 H7A 109.7
C8 C7 H7A 109.7
N21 C7 H7B 109.7
C8 C7 H7B 109.7
H7A C7 H7B 108.2
C9 C8 C7 165.5(4)
C8 C9 C10 160.6(4)
C9 C10 N22 108.0(3)
C9 C10 H10A 110.1
N22 C10 H10A 110.1
C9 C10 H10B 110.1
N22 C10 H10B 110.1
H10A C10 H10B 108.4
C16 C11 C12 119.9(3)
C16 C11 S30 115.0(2)
C12 C11 S30 125.1(3)
C13 C12 C11 118.0(3)
C13 C12 N24 116.0(3)
C11 C12 N24 126.0(3)
C14 C13 C12 121.8(3)
C14 C13 H13 119.1
C12 C13 H13 119.1
C13 C14 C15 119.8(4)
C13 C14 H14 120.1
C15 C14 H14 120.1
C16 C15 C14 119.3(3)
C16 C15 H15 120.4
C14 C15 H15 120.4
C15 C16 C11 121.3(3)
C15 C16 H16 119.4
C11 C16 H16 119.4
N23 C17 C18 111.1(3)
N23 C17 H17A 109.4
C18 C17 H17A 109.4
N23 C17 H17B 109.4
C18 C17 H17B 109.4
H17A C17 H17B 108.0
C19 C18 C17 165.1(4)
C18 C19 C20 158.8(4)
C19 C20 N24 106.7(3)
C19 C20 H20A 110.4
N24 C20 H20A 110.4
C19 C20 H20B 110.4
N24 C20 H20B 110.4
H20A C20 H20B 108.6

loop_
_geom_bond_atom_site_label_1
_geom_bond_atom_site_label_2
_geom_bond_distance
S29 O26 1.436(3)
S29 O25 1.442(3)
S29 N21 1.605(3)
S29 C1 1.778(4)
S30 O28 1.433(3)
S30 O27 1.435(3)
S30 N23 1.613(3)
S30 C11 1.790(4)
N21 C7 1.468(5)
N21 H21 0.8800
N22 C2 1.435(5)
N22 C10 1.500(5)
N22 H33 0.65(4)
N23 C17 1.462(5)
N23 H23 0.8800
N24 C12 1.431(4)
N24 C20 1.494(4)
N24 H34 0.79(4)
C1 C6 1.405(5)
C1 C2 1.406(5)
C2 C3 1.403(5)
C3 C4 1.384(5)
C3 H3 0.9500
C4 C5 1.391(6)
C4 H4 0.9500
C5 C6 1.377(5)
C5 H5 0.9500
C6 H6 0.9500
C7 C8 1.469(5)
C7 H7A 0.9900
C7 H7B 0.9900
C8 C9 1.199(5)
C9 C10 1.471(5)
C10 H10A 0.9900
C10 H10B 0.9900
C11 C16 1.397(5)
C11 C12 1.406(5)
C12 C13 1.400(5)
C13 C14 1.388(5)
C13 H13 0.9500
C14 C15 1.391(5)
C14 H14 0.9500
C15 C16 1.387(5)
C15 H15 0.9500
C16 H16 0.9500
C17 C18 1.473(5)
C17 H17A 0.9900
C17 H17B 0.9900
C18 C19 1.201(5)
C19 C20 1.477(5)
C20 H20A 0.9900
C20 H20B 0.9900

loop_
_geom_torsion_atom_site_label_1
_geom_torsion_atom_site_label_2
_geom_torsion_atom_site_label_3
_geom_torsion_atom_site_label_4
_geom_torsion
O26 S29 N21 C7 -162.0(3)
O25 S29 N21 C7 -32.0(3)
C1 S29 N21 C7 85.7(3)
O28 S30 N23 C17 -160.3(3)
O27 S30 N23 C17 -31.5(3)
C11 S30 N23 C17 86.8(3)
O26 S29 C1 C6 -41.4(3)
O25 S29 C1 C6 -169.4(3)
N21 S29 C1 C6 70.1(3)
O26 S29 C1 C2 138.9(3)
O25 S29 C1 C2 10.9(4)
N21 S29 C1 C2 -109.6(3)
C6 C1 C2 C3 1.9(5)
S29 C1 C2 C3 -178.5(3)
C6 C1 C2 N22 -176.2(3)
S29 C1 C2 N22 3.5(5)
C10 N22 C2 C3 -80.9(4)
C10 N22 C2 C1 97.2(4)
C1 C2 C3 C4 -2.5(5)
N22 C2 C3 C4 175.7(3)
C2 C3 C4 C5 0.6(6)
C3 C4 C5 C6 2.0(6)
C4 C5 C6 C1 -2.6(6)
C2 C1 C6 C5 0.6(5)
S29 C1 C6 C5 -179.1(3)
S29 N21 C7 C8 -38.7(4)
N21 C7 C8 C9 36.1(17)
C7 C8 C9 C10 -8(3)
C8 C9 C10 N22 -9.1(14)
C2 N22 C10 C9 -61.5(4)
O28 S30 C11 C16 -31.9(3)
O27 S30 C11 C16 -160.6(3)
N23 S30 C11 C16 81.3(3)
O28 S30 C11 C12 145.8(3)
O27 S30 C11 C12 17.0(4)
N23 S30 C11 C12 -101.1(3)
C16 C11 C12 C13 -1.0(5)
S30 C11 C12 C13 -178.5(3)
C16 C11 C12 N24 177.9(3)
S30 C11 C12 N24 0.3(5)
C20 N24 C12 C13 -79.1(4)
C20 N24 C12 C11 102.0(4)
C11 C12 C13 C14 -0.1(5)
N24 C12 C13 C14 -179.0(3)
C12 C13 C14 C15 0.6(5)
C13 C14 C15 C16 0.0(5)
C14 C15 C16 C11 -1.1(5)
C12 C11 C16 C15 1.6(5)
S30 C11 C16 C15 179.4(3)
S30 N23 C17 C18 -41.6(4)
N23 C17 C18 C19 31.3(17)
C17 C18 C19 C20 -1(2)
C18 C19 C20 N24 -5.6(12)
C12 N24 C20 C19 -68.6(4)
